data_2023359
loop_
_publ_author_name
'Ruser, Niklas'
'N\"ather, Christian'
'Stock, Norbert'

_publ_section_title
;
 Syntheses and crystal structures of the cerium-based coordination
 polymers poly[(acetic
 acid)bis(\m-5-carboxythiophene-2-carboxylato)bis(\m-thiophene-2,5-dicarboxylato)dicerium(III)]
 and poly[(\m-acetato)aqua(\m4-thiophene-2,5-dicarboxylato)cerium(III)]
;
_journal_coeditor_code NX2017
_journal_issue 2
_journal_name_full 'Acta Crystallographica Section E Crystallographic Communications'
_journal_paper_doi 10.1107/S2056989025000210
_journal_volume 81
_journal_year 2025
_chemical_formula_iupac '[Ce2 (C6 H3 O4 S)2 (C6 H2 O S)2 (C2 H4 O2)]'
_chemical_formula_moiety 'C26 H14 Ce2 O18 S4'
_chemical_formula_sum 'C26 H14 Ce2 O18 S4'
_chemical_formula_weight 1022.85
_chemical_name_systematic
;Poly[(acetic
acid)bis(\m-5-carboxythiophene-2-carboxylato)bis(\m-thiophene-2,5-dicarboxylato)dicerium(III)]
;
_space_group_crystal_system orthorhombic
_space_group_IT_number 33
_space_group_name_Hall 'P 2c -2n'
_space_group_name_H-M_alt 'P n a 21'
_atom_sites_solution_hydrogens mixed
_atom_sites_solution_primary dual
_audit_creation_method
;
Olex2 1.3-ac4
(compiled 2020.11.27 svn.r5f609507 for Rigaku Oxford Diffraction, GUI svn.r6214)
;
_cell_angle_alpha 90
_cell_angle_beta 90
_cell_angle_gamma 90
_cell_formula_units_Z 4
_cell_length_a 17.91596(13)
_cell_length_b 11.08917(9)
_cell_length_c 17.25666(13)
_cell_measurement_reflns_used 25594
_cell_measurement_temperature 100.15
_cell_measurement_theta_max 78.5720
_cell_measurement_theta_min 2.4700
_cell_volume 3428.43(5)
_computing_cell_refinement
;
CrysAlisPro 1.171.42.100a (Rigaku OD, 2023)
;
_computing_data_collection
;
CrysAlisPro 1.171.42.100a (Rigaku OD, 2023)
;
_computing_data_reduction
;
CrysAlisPro 1.171.42.100a (Rigaku OD, 2023)
;
_computing_molecular_graphics
;
DIAMOND (Brandenburg & Putz, 1999) and XP in SHELXTL-PC (Sheldrick,
2008)
;
_computing_publication_material
;
Publcif (Westrip, 2010)
;
_computing_structure_refinement
;
<i>SHELXL2016/6</i> (Sheldrick, 2015b)
;
_computing_structure_solution
;
<i>SHELXT2014/4</i> (Sheldrick, 2015a)
;
_diffrn_ambient_temperature 100.15
_diffrn_detector 'Hybrid Pixel Array Detector'
_diffrn_detector_area_resol_mean 10.0000
_diffrn_measured_fraction_theta_full 0.996
_diffrn_measured_fraction_theta_max 0.972
_diffrn_measurement_device 'four-circle diffractometer'
_diffrn_measurement_device_type 'XtaLAB Synergy, Dualflex, HyPix'
_diffrn_measurement_method '\w scans'
_diffrn_radiation_monochromator mirror
_diffrn_radiation_probe x-ray
_diffrn_radiation_type 'Cu K\a'
_diffrn_radiation_wavelength 1.54184
_diffrn_reflns_av_R_equivalents 0.0217
_diffrn_reflns_av_unetI/netI 0.0147
_diffrn_reflns_limit_h_max 20
_diffrn_reflns_limit_h_min -12
_diffrn_reflns_limit_k_max 14
_diffrn_reflns_limit_k_min -13
_diffrn_reflns_limit_l_max 21
_diffrn_reflns_limit_l_min -21
_diffrn_reflns_number 29513
_diffrn_reflns_theta_full 67.684
_diffrn_reflns_theta_max 79.364
_diffrn_reflns_theta_min 4.690
_diffrn_source 'micro-focus sealed X-ray tube'
_exptl_absorpt_coefficient_mu 23.229
_exptl_absorpt_correction_T_max 1.00000
_exptl_absorpt_correction_T_min 0.60045
_exptl_absorpt_correction_type multi-scan
_exptl_absorpt_process_details
;
(CrysAlisPro; Rigaku OD, 2023)
;
_exptl_crystal_colour red
_exptl_crystal_density_diffrn 1.982
_exptl_crystal_description block
_exptl_crystal_F_000 1976
_exptl_crystal_size_max 0.08
_exptl_crystal_size_mid 0.08
_exptl_crystal_size_min 0.03
_refine_diff_density_max 1.427
_refine_diff_density_min -1.047
_refine_ls_abs_structure_details
;
 Refined as an inversion twin
;
_refine_ls_abs_structure_Flack 0.491(4)
_refine_ls_extinction_method none
_refine_ls_goodness_of_fit_ref 1.054
_refine_ls_hydrogen_treatment mixed
_refine_ls_matrix_type full
_refine_ls_number_parameters 458
_refine_ls_number_reflns 7126
_refine_ls_number_restraints 2
_refine_ls_restrained_S_all 1.053
_refine_ls_R_factor_all 0.0241
_refine_ls_R_factor_gt 0.0240
_refine_ls_shift/su_max 0.001
_refine_ls_shift/su_mean 0.000
_refine_ls_structure_factor_coef Fsqd
_refine_ls_weighting_details 'w=1/[\s^2^(Fo^2^)+(0.0490P)^2^+4.6448P] where P=(Fo^2^+2Fc^2^)/3'
_refine_ls_weighting_scheme calc
_refine_ls_wR_factor_gt 0.0673
_refine_ls_wR_factor_ref 0.0673
_reflns_number_gt 7101
_reflns_number_total 7126
_reflns_threshold_expression 'I > 2\s(I)'
_cod_data_source_file nx2017.cif
_cod_data_source_block 1
_cod_database_code 2023359
_shelx_space_group_comment
;
The symmetry employed for this shelxl refinement is uniquely defined
by the following loop, which should always be used as a source of
symmetry information in preference to the above space-group names.
They are only intended as comments.
;

loop_
_space_group_symop_operation_xyz
'x, y, z'
'-x, -y, z+1/2'
'x+1/2, -y+1/2, z'
'-x+1/2, y+1/2, z+1/2'

loop_
_atom_site_type_symbol
_atom_site_label
_atom_site_fract_x
_atom_site_fract_y
_atom_site_fract_z
_atom_site_U_iso_or_equiv
_atom_site_adp_type
_atom_site_calc_flag
_atom_site_occupancy
_atom_site_disorder_assembly
_atom_site_disorder_group
Ce Ce1 0.46380(2) 0.80027(2) 0.28586(2) 0.01453(8) Uani d 1 . .
Ce Ce2 0.18976(2) -0.15909(3) 0.29904(2) 0.01616(8) Uani d 1 . .
O O1 0.5601(3) 0.9287(4) 0.3419(3) 0.0244(9) Uani d 1 . .
O O2 0.6600(3) 0.8289(4) 0.3874(3) 0.0262(10) Uani d 1 . .
O O3 0.7403(3) 1.0927(5) 0.6792(3) 0.0284(10) Uani d 1 . .
O O4 0.6311(3) 1.1855(5) 0.7001(3) 0.0324(11) Uani d 1 . .
S S1 0.68606(9) 0.97752(15) 0.52658(9) 0.0247(3) Uani d 1 . .
C C1 0.6206(3) 0.9991(6) 0.4542(4) 0.0213(12) Uani d 1 . .
C C2 0.5756(4) 1.0967(6) 0.4703(4) 0.0273(14) Uani d 1 . .
H H2 0.537576 1.124358 0.436258 0.033 Uiso calc 1 . .
C C3 0.5914(4) 1.1509(6) 0.5416(4) 0.0257(13) Uani d 1 . .
H H3 0.564755 1.218090 0.561729 0.031 Uiso calc 1 . .
C C4 0.6500(4) 1.0959(6) 0.5794(4) 0.0229(13) Uani d 1 . .
C C5 0.6152(4) 0.9125(6) 0.3899(4) 0.0231(12) Uani d 1 . .
C C6 0.6772(4) 1.1245(6) 0.6581(4) 0.0210(12) Uani d 1 . .
O O11 0.5337(2) 0.6800(4) 0.3645(3) 0.0192(9) Uani d 1 . .
O O12 0.6233(2) 0.5628(4) 0.4117(3) 0.0242(9) Uani d 1 . .
O O13 0.5094(2) 0.3635(4) 0.7003(3) 0.0215(9) Uani d 1 . .
O O14 0.4058(2) 0.4679(4) 0.7275(2) 0.0200(8) Uani d 1 . .
S S11 0.54976(8) 0.49323(13) 0.55758(8) 0.0202(3) Uani d 1 . .
C C11 0.5132(4) 0.5817(6) 0.4845(4) 0.0218(12) Uani d 1 . .
C C12 0.4420(4) 0.6152(7) 0.4994(4) 0.0299(14) Uani d 1 . .
H H12 0.412376 0.661448 0.464759 0.036 Uiso calc 1 . .
C C13 0.4165(4) 0.5740(7) 0.5722(4) 0.0301(15) Uani d 1 . .
H H13 0.368422 0.591469 0.592429 0.036 Uiso calc 1 . .
C C14 0.4687(3) 0.5061(6) 0.6106(4) 0.0198(12) Uani d 1 . .
C C15 0.5601(4) 0.6078(5) 0.4161(3) 0.0197(12) Uani d 1 . .
C C16 0.4612(3) 0.4414(6) 0.6848(4) 0.0172(12) Uani d 1 . .
O O21 0.3820(3) 0.6444(4) 0.3206(3) 0.0239(10) Uani d 1 . .
O O22 0.2682(3) 0.6609(4) 0.2674(3) 0.0276(11) Uani d 1 . .
O O23 0.2292(3) 0.0610(4) 0.3147(3) 0.0299(11) Uani d 1 . .
O O24 0.1564(4) 0.1784(5) 0.2421(4) 0.0438(15) Uani d 1 . .
H H24 0.130628 0.115383 0.238411 0.066 Uiso calc 1 . .
S S21 0.23213(9) 0.40527(14) 0.26857(10) 0.0277(3) Uani d 1 . .
C C21 0.3077(4) 0.4717(6) 0.3126(4) 0.0276(14) Uani d 1 . .
C C22 0.3471(5) 0.3929(7) 0.3566(6) 0.044(2) Uani d 1 . .
H H22 0.390305 0.414617 0.385313 0.053 Uiso calc 1 . .
C C23 0.3170(5) 0.2748(7) 0.3551(6) 0.044(2) Uani d 1 . .
H H23 0.337410 0.208507 0.382821 0.053 Uiso calc 1 . .
C C24 0.2546(4) 0.2677(6) 0.3087(4) 0.0303(14) Uani d 1 . .
C C25 0.3202(3) 0.6025(5) 0.2991(4) 0.0219(11) Uani d 1 . .
C C26 0.2124(4) 0.1592(5) 0.2890(5) 0.0287(14) Uani d 1 . .
O O31 0.2886(3) -0.1471(4) 0.3875(3) 0.0289(11) Uani d 1 . .
O O32 0.4117(3) -0.1330(4) 0.3991(3) 0.0252(9) Uani d 1 . .
O O33 0.3789(3) 0.2171(4) 0.7121(3) 0.0297(11) Uani d 1 . .
H H33 0.334(2) 0.193(9) 0.717(7) 0.044 Uiso d 1 . .
O O34 0.4761(3) 0.1068(5) 0.6798(3) 0.0279(10) Uani d 1 . .
S S31 0.41620(8) -0.01107(14) 0.54570(9) 0.0223(3) Uani d 1 . .
C C31 0.3376(3) -0.0379(6) 0.4919(3) 0.0182(11) Uani d 1 . .
C C32 0.2764(4) 0.0208(7) 0.5203(4) 0.0271(14) Uani d 1 . .
H H32 0.227951 0.015883 0.498103 0.032 Uiso calc 1 . .
C C33 0.2940(4) 0.0900(6) 0.5868(4) 0.0265(14) Uani d 1 . .
H H33A 0.258660 0.137317 0.614346 0.032 Uiso calc 1 . .
C C34 0.3674(4) 0.0811(6) 0.6069(3) 0.0209(12) Uani d 1 . .
C C35 0.3462(4) -0.1112(5) 0.4215(4) 0.0194(12) Uani d 1 . .
C C36 0.4093(4) 0.1370(6) 0.6702(4) 0.0247(13) Uani d 1 . .
O O41 0.4239(3) 1.0183(5) 0.2643(3) 0.0365(12) Uani d 1 . .
O O42 0.5238(4) 1.1350(6) 0.2716(5) 0.0552(18) Uani d 1 . .
H H42 0.535686 1.084306 0.305602 0.083 Uiso calc 1 . .
C C41 0.4562(5) 1.1099(7) 0.2450(5) 0.0397(19) Uani d 1 . .
C C42 0.4262(6) 1.2017(9) 0.1916(7) 0.056(3) Uani d 1 . .
H H42A 0.460229 1.211191 0.147552 0.084 Uiso calc 1 . .
H H42B 0.421445 1.278750 0.218924 0.084 Uiso calc 1 . .
H H42C 0.377096 1.176024 0.172853 0.084 Uiso calc 1 . .

loop_
_atom_site_aniso_label
_atom_site_aniso_U_11
_atom_site_aniso_U_22
_atom_site_aniso_U_33
_atom_site_aniso_U_12
_atom_site_aniso_U_13
_atom_site_aniso_U_23
Ce1 0.02098(15) 0.01503(14) 0.00758(14) 0.00154(9) 0.00108(12) 0.00061(11)
Ce2 0.02058(15) 0.01835(14) 0.00956(14) -0.00248(10) -0.00244(13) 0.00005(11)
O1 0.030(2) 0.025(2) 0.018(2) -0.0008(18) -0.0033(18) 0.0006(18)
O2 0.032(3) 0.023(2) 0.024(3) 0.0029(19) -0.003(2) -0.0046(18)
O3 0.031(3) 0.033(2) 0.021(2) 0.001(2) -0.0032(19) -0.0059(19)
O4 0.035(3) 0.040(3) 0.022(3) 0.006(2) 0.003(2) -0.013(2)
S1 0.0263(8) 0.0282(7) 0.0195(7) 0.0050(6) -0.0035(6) -0.0081(6)
C1 0.021(3) 0.027(3) 0.015(3) -0.002(2) 0.000(2) -0.006(2)
C2 0.027(3) 0.030(3) 0.025(3) 0.004(3) 0.001(3) -0.003(3)
C3 0.029(3) 0.023(3) 0.025(3) 0.004(2) 0.001(3) -0.006(2)
C4 0.025(3) 0.024(3) 0.019(3) -0.002(2) 0.003(2) -0.005(2)
C5 0.029(3) 0.025(3) 0.015(3) -0.007(3) 0.001(2) -0.001(2)
C6 0.024(3) 0.021(3) 0.017(3) -0.002(2) -0.001(2) -0.004(2)
O11 0.028(2) 0.0177(18) 0.012(2) 0.0019(16) 0.0016(17) 0.0038(17)
O12 0.020(2) 0.030(2) 0.022(2) 0.0043(18) 0.0020(16) 0.0052(18)
O13 0.022(2) 0.026(2) 0.016(2) 0.0053(18) 0.0021(17) 0.0087(17)
O14 0.024(2) 0.0199(19) 0.0166(19) 0.0025(16) 0.0033(17) 0.0037(17)
S11 0.0190(6) 0.0258(7) 0.0158(7) 0.0035(5) 0.0021(5) 0.0087(6)
C11 0.026(3) 0.023(3) 0.017(3) 0.001(2) 0.006(2) 0.007(2)
C12 0.026(3) 0.039(4) 0.025(3) 0.004(3) 0.003(3) 0.015(3)
C13 0.026(3) 0.042(4) 0.022(3) 0.009(3) 0.006(3) 0.012(3)
C14 0.017(3) 0.027(3) 0.015(3) -0.001(2) 0.001(2) 0.010(2)
C15 0.028(3) 0.018(3) 0.014(3) -0.004(2) 0.004(2) 0.001(2)
C16 0.017(3) 0.019(3) 0.016(3) -0.002(2) -0.0022(19) 0.006(2)
O21 0.026(2) 0.025(2) 0.020(2) 0.0007(16) -0.0014(17) -0.0063(17)
O22 0.036(3) 0.021(2) 0.025(3) -0.0049(17) -0.009(2) 0.0027(17)
O23 0.034(2) 0.022(2) 0.033(3) -0.0054(18) -0.006(2) 0.0018(19)
O24 0.044(3) 0.022(2) 0.065(4) -0.006(2) -0.024(3) 0.006(2)
S21 0.0290(8) 0.0203(6) 0.0338(9) -0.0040(5) -0.0056(6) 0.0016(6)
C21 0.027(3) 0.022(3) 0.033(4) 0.001(2) -0.002(2) -0.001(3)
C22 0.044(4) 0.024(3) 0.064(6) -0.007(3) -0.022(4) 0.003(3)
C23 0.049(5) 0.023(3) 0.060(6) -0.005(3) -0.017(4) 0.005(4)
C24 0.033(3) 0.026(3) 0.032(4) -0.003(3) -0.002(3) -0.001(3)
C25 0.025(3) 0.021(3) 0.020(3) -0.002(2) 0.000(2) -0.003(3)
C26 0.030(3) 0.025(3) 0.032(4) -0.003(2) 0.000(3) 0.000(3)
O31 0.028(2) 0.032(3) 0.027(3) 0.0014(19) -0.011(2) -0.013(2)
O32 0.028(2) 0.029(2) 0.018(2) -0.0017(19) 0.0069(18) -0.0082(19)
O33 0.042(3) 0.027(2) 0.020(2) -0.008(2) 0.012(2) -0.0117(19)
O34 0.027(2) 0.036(3) 0.021(2) -0.005(2) -0.0036(18) -0.007(2)
S31 0.0204(7) 0.0285(7) 0.0178(7) 0.0003(5) -0.0019(5) -0.0110(6)
C31 0.020(3) 0.023(3) 0.012(3) -0.001(2) 0.000(2) -0.005(2)
C32 0.019(3) 0.041(4) 0.021(3) 0.001(3) -0.004(2) -0.013(3)
C33 0.029(3) 0.027(3) 0.023(3) 0.004(3) 0.005(3) -0.014(3)
C34 0.026(3) 0.024(3) 0.013(3) 0.000(2) 0.000(2) -0.009(2)
C35 0.024(3) 0.019(3) 0.016(3) 0.001(2) -0.005(2) -0.001(2)
C36 0.033(4) 0.025(3) 0.015(3) -0.003(3) 0.002(3) -0.008(2)
O41 0.035(3) 0.033(3) 0.042(3) 0.005(2) -0.001(2) -0.001(2)
O42 0.061(4) 0.038(3) 0.067(5) -0.013(3) -0.015(3) 0.012(3)
C41 0.050(5) 0.030(4) 0.039(5) 0.000(3) -0.009(3) -0.001(3)
C42 0.069(7) 0.040(5) 0.060(7) 0.006(4) -0.001(5) 0.015(4)

loop_
_atom_type_symbol
_atom_type_description
_atom_type_scat_dispersion_real
_atom_type_scat_dispersion_imag
_atom_type_scat_source
C C 0.0181 0.0091 'International Tables Vol C Tables 4.2.6.8 and 6.1.1.4'
H H 0.0000 0.0000 'International Tables Vol C Tables 4.2.6.8 and 6.1.1.4'
Ce Ce -1.8482 9.6596 'International Tables Vol C Tables 4.2.6.8 and 6.1.1.4'
O O 0.0492 0.0322 'International Tables Vol C Tables 4.2.6.8 and 6.1.1.4'
S S 0.3331 0.5567 'International Tables Vol C Tables 4.2.6.8 and 6.1.1.4'

loop_
_geom_angle_atom_site_label_1
_geom_angle_atom_site_label_2
_geom_angle_atom_site_label_3
_geom_angle_site_symmetry_1
_geom_angle_site_symmetry_3
_geom_angle
_geom_angle_publ_flag
O1 Ce1 O41 . . 72.69(16) ?
O4 Ce1 O1 2_674 . 138.75(17) ?
O4 Ce1 O11 2_674 . 147.65(18) ?
O4 Ce1 O13 2_674 2_664 78.45(19) ?
O4 Ce1 O21 2_674 . 75.46(18) ?
O4 Ce1 O32 2_674 1_565 103.31(19) ?
O4 Ce1 O34 2_674 2_664 78.76(18) ?
O4 Ce1 O41 2_674 . 68.09(19) ?
O11 Ce1 O1 . . 73.52(16) ?
O11 Ce1 O13 . 2_664 79.19(16) ?
O11 Ce1 O21 . . 76.09(16) ?
O11 Ce1 O32 . 1_565 84.53(17) ?
O11 Ce1 O34 . 2_664 117.81(16) ?
O11 Ce1 O41 . . 142.83(17) ?
O13 Ce1 O1 2_664 . 123.16(16) ?
O13 Ce1 O41 2_664 . 133.41(17) ?
O21 Ce1 O1 . . 140.50(16) ?
O21 Ce1 O13 . 2_664 73.96(16) ?
O21 Ce1 O34 . 2_664 143.69(17) ?
O21 Ce1 O41 . . 124.15(16) ?
O32 Ce1 O1 1_565 . 76.14(16) ?
O32 Ce1 O13 1_565 2_664 148.81(17) ?
O32 Ce1 O21 1_565 . 76.40(16) ?
O32 Ce1 O34 1_565 2_664 134.98(18) ?
O32 Ce1 O41 1_565 . 72.77(18) ?
O34 Ce1 O1 2_664 . 74.31(16) ?
O34 Ce1 O13 2_664 2_664 76.18(17) ?
O34 Ce1 O41 2_664 . 66.45(18) ?
O2 Ce2 O3 3_455 2_664 146.16(16) ?
O2 Ce2 O12 3_455 3_455 75.25(16) ?
O2 Ce2 O14 3_455 4_544 125.11(15) ?
O2 Ce2 O22 3_455 1_545 69.48(17) ?
O2 Ce2 O23 3_455 . 136.00(16) ?
O3 Ce2 O14 2_664 4_544 76.98(15) ?
O3 Ce2 O23 2_664 . 70.81(17) ?
O12 Ce2 O3 3_455 2_664 137.97(16) ?
O12 Ce2 O14 3_455 4_544 79.70(15) ?
O12 Ce2 O23 3_455 . 69.15(16) ?
O14 Ce2 O23 4_544 . 73.03(14) ?
O22 Ce2 O3 1_545 2_664 77.01(16) ?
O22 Ce2 O12 1_545 3_455 140.61(16) ?
O22 Ce2 O14 1_545 4_544 135.69(15) ?
O22 Ce2 O23 1_545 . 129.04(15) ?
O31 Ce2 O2 . 3_455 78.76(18) ?
O31 Ce2 O3 . 2_664 98.17(17) ?
O31 Ce2 O12 . 3_455 80.23(17) ?
O31 Ce2 O14 . 4_544 142.75(15) ?
O31 Ce2 O22 . 1_545 76.28(16) ?
O31 Ce2 O23 . . 70.59(16) ?
O31 Ce2 O33 . 4_544 146.68(17) ?
O33 Ce2 O2 4_544 3_455 80.68(18) ?
O33 Ce2 O3 4_544 2_664 84.75(18) ?
O33 Ce2 O12 4_544 3_455 119.17(16) ?
O33 Ce2 O14 4_544 4_544 70.38(15) ?
O33 Ce2 O22 4_544 1_545 72.06(16) ?
O33 Ce2 O23 4_544 . 139.62(16) ?
C5 O1 Ce1 . . 135.2(4) ?
C5 O2 Ce2 . 3 137.4(5) ?
C6 O3 Ce2 . 2_665 127.5(4) ?
C6 O4 Ce1 . 2_675 152.4(5) ?
C4 S1 C1 . . 91.3(3) ?
C2 C1 S1 . . 111.1(5) ?
C2 C1 C5 . . 128.8(6) ?
C5 C1 S1 . . 119.9(5) ?
C1 C2 H2 . . 123.3 ?
C1 C2 C3 . . 113.4(6) ?
C3 C2 H2 . . 123.3 ?
C2 C3 H3 . . 123.8 ?
C4 C3 C2 . . 112.3(6) ?
C4 C3 H3 . . 123.8 ?
C3 C4 S1 . . 111.9(5) ?
C3 C4 C6 . . 126.2(6) ?
C6 C4 S1 . . 121.7(5) ?
O1 C5 C1 . . 116.1(6) ?
O2 C5 O1 . . 125.3(6) ?
O2 C5 C1 . . 118.5(6) ?
O3 C6 O4 . . 124.7(6) ?
O3 C6 C4 . . 120.6(6) ?
O4 C6 C4 . . 114.7(6) ?
C15 O11 Ce1 . . 168.0(4) ?
C15 O12 Ce2 . 3 107.9(4) ?
C16 O13 Ce1 . 2_665 142.8(4) ?
C16 O14 Ce2 . 4 132.9(4) ?
C14 S11 C11 . . 91.2(3) ?
C12 C11 S11 . . 112.0(5) ?
C12 C11 C15 . . 129.4(6) ?
C15 C11 S11 . . 118.6(5) ?
C11 C12 H12 . . 123.7 ?
C11 C12 C13 . . 112.6(6) ?
C13 C12 H12 . . 123.7 ?
C12 C13 H13 . . 123.6 ?
C14 C13 C12 . . 112.8(6) ?
C14 C13 H13 . . 123.6 ?
C13 C14 S11 . . 111.3(5) ?
C13 C14 C16 . . 128.7(5) ?
C16 C14 S11 . . 119.9(4) ?
O11 C15 C11 . . 117.7(6) ?
O12 C15 O11 . . 123.0(6) ?
O12 C15 C11 . . 119.3(5) ?
O13 C16 O14 . . 125.1(6) ?
O13 C16 C14 . . 117.4(5) ?
O14 C16 C14 . . 117.5(5) ?
C25 O21 Ce1 . . 138.4(4) ?
C25 O22 Ce2 . 1_565 136.9(4) ?
C26 O23 Ce2 . . 138.5(5) ?
C26 O24 H24 . . 109.5 ?
C21 S21 C24 . . 91.0(3) ?
C22 C21 S21 . . 112.4(5) ?
C22 C21 C25 . . 129.7(7) ?
C25 C21 S21 . . 117.9(5) ?
C21 C22 H22 . . 123.6 ?
C21 C22 C23 . . 112.8(7) ?
C23 C22 H22 . . 123.6 ?
C22 C23 H23 . . 124.1 ?
C24 C23 C22 . . 111.8(7) ?
C24 C23 H23 . . 124.1 ?
C23 C24 S21 . . 111.9(5) ?
C23 C24 C26 . . 127.0(7) ?
C26 C24 S21 . . 120.9(5) ?
O21 C25 O22 . . 126.2(5) ?
O21 C25 C21 . . 116.5(6) ?
O22 C25 C21 . . 117.3(5) ?
O23 C26 O24 . . 124.3(6) ?
O23 C26 C24 . . 121.6(7) ?
O24 C26 C24 . . 114.0(6) ?
C35 O31 Ce2 . . 161.2(5) ?
C35 O32 Ce1 . 1_545 134.8(4) ?
Ce2 O33 H33 4 . 68(7) ?
C36 O33 Ce2 . 4 170.6(5) ?
C36 O33 H33 . . 104(7) ?
C36 O34 Ce1 . 2_665 114.9(4) ?
C34 S31 C31 . . 91.0(3) ?
C32 C31 S31 . . 112.5(5) ?
C32 C31 C35 . . 130.1(6) ?
C35 C31 S31 . . 117.2(5) ?
C31 C32 H32 . . 124.1 ?
C31 C32 C33 . . 111.7(6) ?
C33 C32 H32 . . 124.1 ?
C32 C33 H33A . . 123.8 ?
C34 C33 C32 . . 112.5(6) ?
C34 C33 H33A . . 123.8 ?
C33 C34 S31 . . 112.3(5) ?
C33 C34 C36 . . 130.8(6) ?
C36 C34 S31 . . 116.9(5) ?
O31 C35 O32 . . 124.2(6) ?
O31 C35 C31 . . 118.5(6) ?
O32 C35 C31 . . 117.3(6) ?
O33 C36 C34 . . 120.2(6) ?
O34 C36 O33 . . 121.4(6) ?
O34 C36 C34 . . 118.3(6) ?
C41 O41 Ce1 . . 134.3(5) ?
C41 O42 H42 . . 109.5 ?
O41 C41 O42 . . 121.1(8) ?
O41 C41 C42 . . 125.0(8) ?
O42 C41 C42 . . 113.8(8) ?
C41 C42 H42A . . 109.5 ?
C41 C42 H42B . . 109.5 ?
C41 C42 H42C . . 109.5 ?
H42A C42 H42B . . 109.5 ?
H42A C42 H42C . . 109.5 ?
H42B C42 H42C . . 109.5 ?

loop_
_geom_bond_atom_site_label_1
_geom_bond_atom_site_label_2
_geom_bond_site_symmetry_2
_geom_bond_distance
_geom_bond_publ_flag
Ce1 O1 . 2.437(5) y
Ce1 O4 2_674 2.259(5) y
Ce1 O11 . 2.278(4) y
Ce1 O13 2_664 2.389(4) y
Ce1 O21 . 2.344(5) y
Ce1 O32 1_565 2.288(4) y
Ce1 O34 2_664 2.360(5) y
Ce1 O41 . 2.549(5) y
Ce2 O2 3_455 2.481(5) y
Ce2 O3 2_664 2.527(5) y
Ce2 O12 3_455 2.518(4) y
Ce2 O14 4_544 2.538(4) y
Ce2 O22 1_545 2.502(5) y
Ce2 O23 . 2.555(4) y
Ce2 O31 . 2.342(5) y
Ce2 O33 4_544 2.376(5) y
O1 C5 . 1.301(8) ?
O2 C5 . 1.226(8) ?
O3 C6 . 1.240(8) ?
O4 C6 . 1.290(8) ?
S1 C1 . 1.730(6) ?
S1 C4 . 1.724(6) ?
C1 C2 . 1.377(9) ?
C1 C5 . 1.470(8) ?
C2 H2 . 0.9500 ?
C2 C3 . 1.400(9) ?
C3 H3 . 0.9500 ?
C3 C4 . 1.378(10) ?
C4 C6 . 1.478(9) ?
O11 C15 . 1.287(8) ?
O12 C15 . 1.239(8) ?
O13 C16 . 1.249(7) ?
O14 C16 . 1.270(7) ?
S11 C11 . 1.727(6) ?
S11 C14 . 1.722(6) ?
C11 C12 . 1.354(10) ?
C11 C15 . 1.478(8) ?
C12 H12 . 0.9500 ?
C12 C13 . 1.412(9) ?
C13 H13 . 0.9500 ?
C13 C14 . 1.371(9) ?
C14 C16 . 1.474(8) ?
O21 C25 . 1.257(7) ?
O22 C25 . 1.259(8) ?
O23 C26 . 1.214(8) ?
O24 H24 . 0.8400 ?
O24 C26 . 1.306(9) ?
S21 C21 . 1.718(7) ?
S21 C24 . 1.723(7) ?
C21 C22 . 1.356(11) ?
C21 C25 . 1.486(8) ?
C22 H22 . 0.9500 ?
C22 C23 . 1.416(10) ?
C23 H23 . 0.9500 ?
C23 C24 . 1.378(11) ?
C24 C26 . 1.462(9) ?
O31 C35 . 1.252(8) ?
O32 C35 . 1.260(8) ?
O33 H33 . 0.85(3) ?
O33 C36 . 1.268(8) ?
O34 C36 . 1.255(9) ?
S31 C31 . 1.713(6) ?
S31 C34 . 1.710(6) ?
C31 C32 . 1.366(9) ?
C31 C35 . 1.469(8) ?
C32 H32 . 0.9500 ?
C32 C33 . 1.417(9) ?
C33 H33A . 0.9500 ?
C33 C34 . 1.363(10) ?
C34 C36 . 1.463(8) ?
O41 C41 . 1.215(10) ?
O42 H42 . 0.8400 ?
O42 C41 . 1.324(10) ?
C41 C42 . 1.475(12) ?
C42 H42A . 0.9800 ?
C42 H42B . 0.9800 ?
C42 H42C . 0.9800 ?

loop_
_geom_hbond_atom_site_label_D
_geom_hbond_atom_site_label_H
_geom_hbond_atom_site_label_A
_geom_hbond_site_symmetry_A
_geom_hbond_distance_DH
_geom_hbond_distance_HA
_geom_hbond_distance_DA
_geom_hbond_angle_DHA
C12 H12 O21 . 0.95 2.55 3.283(8) 133.9
C12 H12 O32 1_565 0.95 2.55 3.329(9) 140.0
O24 H24 O14 4_544 0.84 1.77 2.599(7) 168.3
O33 H33 O22 4_545 0.85(3) 2.06(5) 2.871(7) 159(11)
C32 H32 O12 3_455 0.95 2.55 3.449(8) 158.0
O42 H42 O1 . 0.84 1.89 2.671(8) 154.6

loop_
_twin_individual_id
_twin_individual_mass_fraction_refined
1 0.509(4)
2 0.491(4)
